data_7019674
loop_
_publ_author_name
'Zhang, Chun-Hua'
'Chen, Ya-Guang'
'Tang, Qun'
'Liu, Shu-Xia'

_publ_section_title
;
 Polynuclear complexes of main group and transition metals with
 polyaminopolycarboxylate and polyoxometalate.
;
_journal_issue 33
_journal_name_full 'Dalton transactions (Cambridge, England : 2003)'
_journal_page_first 9971
_journal_page_last 9978
_journal_paper_doi 10.1039/c2dt12508k
_journal_volume 41
_journal_year 2012
_chemical_formula_sum 'C28 H66 N8 O72 Si Sr3 W12'
_chemical_formula_weight 4163.92
_chemical_name_systematic
;
?
;
_space_group_IT_number 2
_symmetry_cell_setting triclinic
_symmetry_space_group_name_Hall '-P 1'
_symmetry_space_group_name_H-M 'P -1'
_atom_sites_solution_hydrogens geom
_atom_sites_solution_primary direct
_atom_sites_solution_secondary difmap
_audit_creation_method SHELXL-97
_cell_angle_alpha 99.882(5)
_cell_angle_beta 96.920(5)
_cell_angle_gamma 101.044(5)
_cell_formula_units_Z 1
_cell_length_a 10.863(5)
_cell_length_b 12.385(5)
_cell_length_c 15.883(5)
_cell_measurement_reflns_used 2540
_cell_measurement_temperature 293(2)
_cell_measurement_theta_max 25
_cell_measurement_theta_min 4
_cell_volume 2040.0(14)
_computing_structure_refinement 'SHELXL-97 (Sheldrick, 1997)'
_computing_structure_solution 'SHELXS-97 (Sheldrick, 1990)'
_diffrn_ambient_temperature 293(2)
_diffrn_measured_fraction_theta_full 0.989
_diffrn_measured_fraction_theta_max 0.989
_diffrn_measurement_device_type CCD
_diffrn_measurement_method '/w scan'
_diffrn_radiation_monochromator graphite
_diffrn_radiation_source 'fine-focus sealed tube'
_diffrn_radiation_type MoK\a
_diffrn_radiation_wavelength 0.71069
_diffrn_reflns_av_R_equivalents 0.0702
_diffrn_reflns_av_sigmaI/netI 0.1452
_diffrn_reflns_limit_h_max 13
_diffrn_reflns_limit_h_min -12
_diffrn_reflns_limit_k_max 14
_diffrn_reflns_limit_k_min -15
_diffrn_reflns_limit_l_max 17
_diffrn_reflns_limit_l_min -19
_diffrn_reflns_number 13927
_diffrn_reflns_theta_full 25.75
_diffrn_reflns_theta_max 25.75
_diffrn_reflns_theta_min 3.40
_diffrn_standards_number 0
_exptl_absorpt_coefficient_mu 18.920
_exptl_absorpt_correction_T_max 0.192
_exptl_absorpt_correction_T_min 0.184
_exptl_absorpt_correction_type empirical
_exptl_crystal_colour colorless
_exptl_crystal_density_diffrn 3.389
_exptl_crystal_density_method 'not measured'
_exptl_crystal_description block
_exptl_crystal_F_000 1882.0
_exptl_crystal_size_max 0.10
_exptl_crystal_size_mid 0.10
_exptl_crystal_size_min 0.09
_refine_diff_density_max 2.359
_refine_diff_density_min -2.249
_refine_diff_density_rms 0.366
_refine_ls_extinction_coef 0.00009(4)
_refine_ls_extinction_expression Fc^*^=kFc[1+0.001xFc^2^\l^3^/sin(2\q)]^-1/4^
_refine_ls_extinction_method SHELXL
_refine_ls_goodness_of_fit_ref 0.991
_refine_ls_hydrogen_treatment refall
_refine_ls_matrix_type full
_refine_ls_number_parameters 576
_refine_ls_number_reflns 7725
_refine_ls_number_restraints 85
_refine_ls_restrained_S_all 0.993
_refine_ls_R_factor_all 0.1284
_refine_ls_R_factor_gt 0.0707
_refine_ls_shift/su_max 0.000
_refine_ls_shift/su_mean 0.000
_refine_ls_structure_factor_coef Fsqd
_refine_ls_weighting_details 'calc w=1/[\s^2^(Fo^2^)+(0.0360P)^2^+0.0000P] where P=(Fo^2^+2Fc^2^)/3'
_refine_ls_weighting_scheme calc
_refine_ls_wR_factor_gt 0.1202
_refine_ls_wR_factor_ref 0.1407
_reflns_number_gt 4879
_reflns_number_total 7807
_reflns_threshold_expression >2sigma(I)
_cod_data_source_file c2dt12508k.txt
_cod_data_source_block Sr
_cod_database_code 7019674

loop_
_symmetry_equiv_pos_as_xyz
'x, y, z'
'-x, -y, -z'

loop_
_atom_site_label
_atom_site_type_symbol
_atom_site_fract_x
_atom_site_fract_y
_atom_site_fract_z
_atom_site_U_iso_or_equiv
_atom_site_adp_type
_atom_site_occupancy
_atom_site_symmetry_multiplicity
_atom_site_calc_flag
_atom_site_refinement_flags
W1 W 0.73978(8) -0.05019(7) 0.14756(6) 0.0257(2) Uani 1 1 d .
W2 W 0.50119(9) -0.25399(7) -0.14019(6) 0.0288(3) Uani 1 1 d .
W3 W 0.78598(7) 0.20443(7) 0.07258(6) 0.0229(2) Uani 1 1 d .
W4 W 0.78597(8) -0.05005(7) -0.06804(6) 0.0287(3) Uani 1 1 d .
W5 W 0.54555(9) -0.00048(7) -0.21634(6) 0.0315(3) Uani 1 1 d .
W6 W 0.45484(9) -0.25354(7) 0.07566(6) 0.0311(3) Uani 1 1 d .
O1W O -0.4163(18) -1.416(2) -0.408(2) 0.137(12) Uani 1 1 d .
H20A H -0.4285 -1.4824 -0.3838 0.205 Uiso 1 1 d R
H20B H -0.4537 -1.3610 -0.3764 0.205 Uiso 1 1 d R
O1 O 0.3829(15) -1.3656(14) -0.7056(12) 0.055(5) Uani 1 1 d U
H1A H 0.4347 -1.3445 -0.6609 0.083 Uiso 1 1 calc R
O2W O -0.2901(19) -1.1683(17) -0.4056(18) 0.107(9) Uani 1 1 d .
H21A H -0.3713 -1.1851 -0.3870 0.160 Uiso 1 1 d R
H21B H -0.3019 -1.1598 -0.4648 0.160 Uiso 1 1 d R
O2 O 0.2799(15) -1.2455(14) -0.6344(12) 0.057(5) Uani 1 1 d .
O3 O 0.0224(13) -1.4191(12) -0.6343(12) 0.045(5) Uani 1 1 d .
O3W O -0.203(2) -1.3720(17) -0.2417(12) 0.091(8) Uani 1 1 d .
H22A H -0.2405 -1.4502 -0.2468 0.136 Uiso 1 1 d R
H22B H -0.2596 -1.3276 -0.2188 0.136 Uiso 1 1 d R
O4 O -0.0174(16) -1.1860(13) -0.6350(11) 0.048(5) Uani 1 1 d .
O5 O 0.0962(16) -1.0209(14) -0.6417(13) 0.060(5) Uani 1 1 d .
O5W O -0.2123(17) -1.5385(13) -0.4718(12) 0.063(5) Uani 1 1 d .
H24B H -0.1341 -1.5572 -0.4851 0.095 Uiso 1 1 d R
H24C H -0.2715 -1.5510 -0.5243 0.095 Uiso 1 1 d R
O6 O -0.4297(16) -1.324(2) -0.5871(11) 0.083(8) Uani 1 1 d .
O6W O -0.0170(15) -0.7934(13) -0.5400(10) 0.050(5) Uani 1 1 d .
H26A H -0.0205 -0.7825 -0.5986 0.060 Uiso 1 1 d R
H26B H -0.0271 -0.7335 -0.4961 0.060 Uiso 1 1 d R
O7 O -0.2270(14) -1.3401(13) -0.5577(9) 0.038(4) Uani 1 1 d .
O8 O 0.0376(14) -1.3983(13) -0.3446(12) 0.050(5) Uani 1 1 d .
O9 O 0.571(2) -0.058(2) -0.0768(16) 0.018(6) Uani 0.50 1 d PU
O10 O 0.534(2) -0.058(2) 0.0820(17) 0.024(6) Uani 0.50 1 d PU
O11 O 0.568(2) 0.133(2) 0.0291(19) 0.030(8) Uani 0.50 1 d P
O12 O 0.6303(15) -0.1912(14) 0.1227(13) 0.063(5) Uani 1 1 d U
O13 O 0.7150(16) 0.2631(16) -0.0156(12) 0.062(5) Uani 1 1 d U
O14 O 0.650(2) 0.0200(18) 0.0300(15) 0.011(5) Uani 0.50 1 d PU
O15 O 0.6307(15) 0.0023(13) 0.2231(15) 0.076(8) Uani 1 1 d .
O16 O 0.8039(19) 0.1034(11) 0.1501(9) 0.055(6) Uani 1 1 d .
O17 O 0.5839(15) 0.1536(13) -0.1715(15) 0.082(9) Uani 1 1 d .
O18 O 0.6792(15) 0.2639(16) 0.1444(11) 0.057(6) Uani 1 1 d .
O19 O 0.5013(16) -0.1575(16) -0.2185(14) 0.079(7) Uani 1 1 d .
O20 O 0.6790(17) -0.1952(14) -0.1101(13) 0.068(5) Uani 1 1 d U
O21 O 0.7128(17) -0.0051(15) -0.1640(14) 0.081(7) Uani 1 1 d .
O22 O 0.8351(17) 0.1020(12) -0.0116(10) 0.048(5) Uani 1 1 d .
O23 O 0.8048(16) -0.0869(12) 0.0447(11) 0.049(4) Uani 1 1 d U
O24 O 0.5006(17) -0.2965(18) -0.0335(10) 0.075(7) Uani 1 1 d .
O25 O 0.4356(13) -0.3712(12) 0.1130(11) 0.043(4) Uani 1 1 d .
O26 O 0.9242(15) -0.0752(13) -0.0980(11) 0.050(5) Uani 1 1 d .
O27 O 0.9212(15) 0.3019(13) 0.1096(10) 0.049(5) Uani 1 1 d .
O28 O 0.8512(17) -0.0739(13) 0.2190(9) 0.052(5) Uani 1 1 d .
O29 O 0.5650(14) 0.0024(12) -0.3195(10) 0.045(5) Uani 1 1 d .
O30 O 0.4999(14) -0.3737(12) -0.2083(10) 0.043(4) Uani 1 1 d .
C14 C 0.193(2) -1.3480(19) -0.7743(15) 0.036(6) Uani 1 1 d D
H14A H 0.1702 -1.4293 -0.7897 0.043 Uiso 1 1 calc R
H14B H 0.2281 -1.3203 -0.8217 0.043 Uiso 1 1 calc R
C13 C -0.2669(19) -1.4344(17) -0.8819(13) 0.027(5) Uani 1 1 d .
H13A H -0.3510 -1.4285 -0.8699 0.033 Uiso 1 1 calc R
H13B H -0.2599 -1.5118 -0.8845 0.033 Uiso 1 1 calc R
C12 C -0.250(2) -1.4023(19) -0.9691(16) 0.046(7) Uani 1 1 d .
H12A H -0.3160 -1.4499 -1.0139 0.055 Uiso 1 1 calc R
H12B H -0.2570 -1.3251 -0.9668 0.055 Uiso 1 1 calc R
C11 C -0.325(2) -1.341(2) -0.6070(17) 0.041(6) Uani 1 1 d .
C10 C 0.095(2) -1.1780(17) -0.7499(15) 0.035(6) Uani 1 1 d U
H10A H 0.0470 -1.1604 -0.7995 0.043 Uiso 1 1 calc R
H10B H 0.1840 -1.1475 -0.7497 0.043 Uiso 1 1 calc R
C9 C -0.317(2) -1.3607(19) -0.7049(14) 0.035(6) Uani 1 1 d .
H9A H -0.3856 -1.4222 -0.7356 0.042 Uiso 1 1 calc R
H9B H -0.3269 -1.2939 -0.7268 0.042 Uiso 1 1 calc R
C8 C -0.019(2) -1.3430(19) -0.9204(14) 0.037(6) Uani 1 1 d U
H8A H -0.0226 -1.2649 -0.9182 0.045 Uiso 1 1 calc R
H8B H 0.0640 -1.3521 -0.9330 0.045 Uiso 1 1 calc R
C7 C -0.120(2) -1.416(2) -0.9913(16) 0.053(7) Uani 1 1 d .
H7A H -0.1133 -1.4937 -0.9966 0.064 Uiso 1 1 calc R
H7B H -0.1084 -1.3936 -1.0460 0.064 Uiso 1 1 calc R
C6 C -0.186(2) -1.5033(18) -0.7076(16) 0.037(6) Uani 1 1 d U
H6A H -0.2022 -1.5544 -0.7633 0.045 Uiso 1 1 calc R
H6B H -0.2518 -1.5285 -0.6748 0.045 Uiso 1 1 calc R
C5 C -0.0369(19) -1.374(2) -0.8287(16) 0.041(7) Uani 1 1 d .
H5A H -0.0340 -1.4531 -0.8325 0.050 Uiso 1 1 calc R
C4 C -0.1692(17) -1.3599(17) -0.8105(13) 0.024(5) Uani 1 1 d U
H4A H -0.1749 -1.2818 -0.8098 0.029 Uiso 1 1 calc R
C3 C 0.285(2) -1.314(2) -0.6985(16) 0.038(6) Uani 1 1 d D
C2 C -0.059(2) -1.5065(19) -0.6599(15) 0.034(6) Uani 1 1 d U
C1 C 0.057(2) -1.1203(19) -0.6698(15) 0.032(5) Uani 1 1 d U
N1 N -0.1913(14) -1.3879(13) -0.7213(10) 0.019(4) Uani 1 1 d .
N2 N 0.0744(14) -1.3038(14) -0.7614(10) 0.024(4) Uani 1 1 d .
N3 N 0.389(4) -1.068(4) -0.495(3) 0.061(13) Uiso 0.50 1 d P
N3' N 0.511(6) -1.101(5) -0.530(4) 0.11(2) Uiso 0.50 1 d P
N4 N 0.4086(17) -1.2824(18) -0.4293(16) 0.059(7) Uani 1 1 d .
O8W O -0.2247(14) -0.7841(14) -0.6610(12) 0.056(5) Uani 1 1 d .
O4W O -0.0503(17) -1.1618(15) -0.2829(11) 0.069(6) Uani 1 1 d .
H30A H -0.0207 -1.1282 -0.2229 0.104 Uiso 1 1 d R
H30B H -0.1412 -1.1854 -0.2922 0.104 Uiso 1 1 d R
O7W O -0.217(2) -1.035(2) -0.5818(18) 0.118(9) Uiso 1 1 d .
H31A H -0.2782 -0.9960 -0.5596 0.142 Uiso 1 1 d R
H31B H -0.2430 -1.0910 -0.6340 0.142 Uiso 1 1 d R
Sr1 Sr -0.17275(19) -1.33384(17) -0.39713(14) 0.0293(5) Uani 1 1 d .
Si1 Si 0.5000 0.0000 0.0000 0.0139(16) Uani 1 2 d S
Sr2 Sr 0.0000 -1.0000 -0.5000 0.0526(18) Uiso 0.60 2 d SP
Sr2' Sr -0.0597(11) -1.0330(9) -0.5038(7) 0.033(2) Uiso 0.20 1 d P

loop_
_atom_site_aniso_label
_atom_site_aniso_U_11
_atom_site_aniso_U_22
_atom_site_aniso_U_33
_atom_site_aniso_U_23
_atom_site_aniso_U_13
_atom_site_aniso_U_12
W1 0.0218(5) 0.0244(5) 0.0272(5) -0.0003(4) -0.0077(4) 0.0080(4)
W2 0.0398(6) 0.0190(5) 0.0242(5) -0.0035(4) -0.0043(4) 0.0105(4)
W3 0.0156(5) 0.0240(5) 0.0243(5) 0.0020(4) -0.0019(4) -0.0017(4)
W4 0.0157(5) 0.0323(6) 0.0386(6) 0.0069(4) 0.0041(4) 0.0067(4)
W5 0.0381(6) 0.0313(6) 0.0176(5) 0.0015(4) 0.0046(4) -0.0078(4)
W6 0.0368(6) 0.0196(5) 0.0422(6) 0.0126(4) 0.0139(5) 0.0088(4)
O1W 0.037(13) 0.15(2) 0.26(4) 0.12(2) 0.048(18) 0.006(14)
O1 0.041(8) 0.072(9) 0.062(9) 0.012(7) 0.016(7) 0.031(7)
O2W 0.058(14) 0.069(15) 0.17(3) -0.041(15) -0.016(15) 0.027(11)
O2 0.036(10) 0.047(12) 0.063(14) -0.012(10) -0.031(9) -0.009(8)
O3 0.017(8) 0.029(9) 0.090(14) 0.033(9) -0.009(8) -0.004(7)
O3W 0.16(2) 0.085(15) 0.048(13) 0.030(12) 0.062(16) 0.040(15)
O4 0.067(12) 0.040(10) 0.043(11) 0.016(8) 0.028(10) 0.010(9)
O5 0.050(11) 0.035(11) 0.093(16) 0.014(10) -0.003(11) 0.013(9)
O5W 0.066(13) 0.042(11) 0.072(14) 0.000(10) -0.029(11) 0.022(9)
O6 0.038(11) 0.21(2) 0.021(10) 0.020(13) -0.001(9) 0.074(13)
O6W 0.072(13) 0.055(11) 0.024(10) 0.008(8) 0.008(9) 0.020(9)
O7 0.026(9) 0.065(11) 0.021(9) 0.018(8) -0.003(7) -0.002(8)
O8 0.024(9) 0.034(10) 0.100(16) 0.026(10) 0.013(10) 0.013(8)
O9 0.020(9) 0.016(9) 0.017(9) -0.001(7) 0.002(8) 0.003(7)
O10 0.028(10) 0.017(10) 0.025(10) 0.001(8) 0.000(8) 0.008(8)
O11 0.018(15) 0.023(16) 0.036(19) -0.010(13) 0.014(14) -0.017(12)
O12 0.039(8) 0.053(8) 0.081(9) -0.013(7) 0.020(7) -0.010(6)
O13 0.048(8) 0.093(9) 0.056(9) 0.012(7) 0.004(7) 0.043(7)
O14 0.009(9) 0.011(9) 0.013(9) 0.006(7) 0.002(7) 0.000(7)
O15 0.032(10) 0.036(10) 0.14(2) -0.039(11) 0.054(12) -0.013(8)
O16 0.144(17) 0.014(8) 0.015(9) -0.001(7) 0.026(11) 0.030(10)
O17 0.026(10) 0.042(11) 0.16(2) -0.041(12) 0.056(13) -0.013(8)
O18 0.056(11) 0.112(15) 0.043(11) 0.052(11) 0.036(10) 0.064(11)
O19 0.044(11) 0.070(14) 0.111(18) 0.065(13) -0.044(11) -0.024(10)
O20 0.067(9) 0.048(8) 0.078(9) 0.043(7) -0.020(7) -0.023(7)
O21 0.060(13) 0.039(12) 0.109(18) 0.027(11) -0.062(11) -0.037(9)
O22 0.094(14) 0.027(9) 0.030(10) 0.005(7) 0.009(10) 0.031(9)
O23 0.072(9) 0.024(7) 0.050(8) 0.001(6) 0.015(7) 0.009(6)
O24 0.083(14) 0.17(2) 0.026(10) 0.055(12) 0.041(11) 0.098(14)
O25 0.025(9) 0.039(10) 0.067(13) 0.014(9) 0.010(9) 0.005(7)
O26 0.057(11) 0.044(10) 0.064(13) 0.026(9) 0.042(10) 0.014(8)
O27 0.059(11) 0.041(10) 0.030(10) 0.004(7) 0.003(9) -0.028(8)
O28 0.085(13) 0.049(11) 0.013(8) -0.013(7) -0.029(8) 0.038(10)
O29 0.040(10) 0.045(10) 0.042(11) 0.007(8) 0.015(9) -0.018(8)
O30 0.044(10) 0.041(10) 0.035(10) -0.011(8) -0.004(8) 0.010(8)
C14 0.032(14) 0.043(15) 0.033(15) 0.010(11) 0.007(12) 0.009(11)
C13 0.030(12) 0.032(13) 0.021(12) 0.012(10) 0.009(10) 0.001(10)
C12 0.044(15) 0.022(13) 0.058(18) -0.010(11) -0.027(13) 0.017(11)
C11 0.028(14) 0.041(15) 0.055(18) 0.026(13) -0.010(13) 0.008(11)
C10 0.035(9) 0.038(9) 0.041(10) 0.014(7) 0.008(8) 0.018(7)
C9 0.041(14) 0.039(14) 0.038(15) 0.028(12) 0.006(12) 0.021(11)
C8 0.031(9) 0.040(9) 0.036(9) 0.000(7) -0.004(8) 0.006(7)
C7 0.036(15) 0.08(2) 0.034(16) -0.003(14) -0.016(12) 0.018(14)
C6 0.033(9) 0.035(9) 0.043(10) 0.008(7) -0.004(8) 0.013(7)
C5 0.022(13) 0.072(18) 0.049(17) 0.037(14) 0.021(13) 0.027(12)
C4 0.014(8) 0.024(8) 0.026(8) 0.003(7) 0.002(7) -0.014(6)
C3 0.040(15) 0.040(15) 0.037(16) 0.004(12) 0.022(13) 0.010(12)
C2 0.028(9) 0.034(9) 0.037(9) 0.009(7) 0.011(8) -0.009(7)
C1 0.039(9) 0.030(9) 0.029(9) 0.004(7) 0.001(7) 0.016(7)
N1 0.018(9) 0.027(10) 0.016(9) 0.005(7) 0.006(8) 0.007(7)
N2 0.013(9) 0.034(11) 0.018(10) -0.004(8) -0.002(8) 0.002(7)
N4 0.011(10) 0.068(16) 0.086(19) -0.017(13) -0.009(11) 0.019(10)
O8W 0.024(9) 0.066(12) 0.076(14) 0.003(10) 0.009(9) 0.013(8)
O4W 0.066(13) 0.076(14) 0.032(11) -0.030(9) -0.019(10) -0.014(10)
Sr1 0.0298(12) 0.0296(12) 0.0273(12) 0.0032(9) -0.0009(10) 0.0092(9)
Si1 0.012(4) 0.017(4) 0.009(4) 0.002(3) -0.001(3) -0.002(3)

loop_
_atom_type_symbol
_atom_type_description
_atom_type_scat_dispersion_real
_atom_type_scat_dispersion_imag
_atom_type_scat_source
C C 0.0033 0.0016 'International Tables Vol C Tables 4.2.6.8 and 6.1.1.4'
N N 0.0061 0.0033 'International Tables Vol C Tables 4.2.6.8 and 6.1.1.4'
O O 0.0106 0.0060 'International Tables Vol C Tables 4.2.6.8 and 6.1.1.4'
Si Si 0.0817 0.0704 'International Tables Vol C Tables 4.2.6.8 and 6.1.1.4'
Sr Sr -1.5307 3.2498 'International Tables Vol C Tables 4.2.6.8 and 6.1.1.4'
W W -0.8490 6.8722 'International Tables Vol C Tables 4.2.6.8 and 6.1.1.4'
H H 0.0000 0.0000 'International Tables Vol C Tables 4.2.6.8 and 6.1.1.4'
K K 0.2009 0.2494 'International Tables Vol C Tables 4.2.6.8 and 6.1.1.4'

loop_
_geom_angle_atom_site_label_1
_geom_angle_atom_site_label_2
_geom_angle_atom_site_label_3
_geom_angle
_geom_angle_site_symmetry_1
_geom_angle_site_symmetry_3
O28 W1 O12 99.2(9) . .
O28 W1 O23 100.6(8) . .
O12 W1 O23 89.8(7) . .
O28 W1 O16 99.9(8) . .
O12 W1 O16 160.7(9) . .
O23 W1 O16 89.4(6) . .
O28 W1 O15 100.2(9) . .
O12 W1 O15 88.9(6) . .
O23 W1 O15 159.1(9) . .
O16 W1 O15 85.0(7) . .
O28 W1 O10 156.4(9) . .
O12 W1 O10 64.1(9) . .
O23 W1 O10 96.2(8) . .
O16 W1 O10 96.8(9) . .
O15 W1 O10 64.6(9) . .
O28 W1 O14 158.5(8) . .
O12 W1 O14 97.3(9) . .
O23 W1 O14 65.8(8) . .
O16 W1 O14 64.9(7) . .
O15 W1 O14 93.8(9) . .
O10 W1 O14 45.1(8) . .
O30 W2 O24 103.4(9) . .
O30 W2 O19 99.6(9) . .
O24 W2 O19 157.0(10) . .
O30 W2 O20 100.2(8) . .
O24 W2 O20 89.3(8) . .
O19 W2 O20 87.0(7) . .
O30 W2 O18 100.1(8) . 2_655
O24 W2 O18 86.9(7) . 2_655
O19 W2 O18 88.8(7) . 2_655
O20 W2 O18 159.6(8) . 2_655
O30 W2 O9 155.9(7) . .
O24 W2 O9 93.5(9) . .
O19 W2 O9 64.8(9) . .
O20 W2 O9 62.5(8) . .
O18 W2 O9 97.8(8) 2_655 .
O30 W2 O11 156.7(7) . 2_655
O24 W2 O11 63.2(9) . 2_655
O19 W2 O11 94.9(11) . 2_655
O20 W2 O11 98.7(9) . 2_655
O18 W2 O11 61.9(8) 2_655 2_655
O9 W2 O11 47.3(7) . 2_655
O27 W3 O13 100.9(8) . .
O27 W3 O22 102.8(8) . .
O13 W3 O22 88.3(7) . .
O27 W3 O18 99.3(8) . .
O13 W3 O18 89.2(7) . .
O22 W3 O18 157.9(8) . .
O27 W3 O16 99.9(8) . .
O13 W3 O16 159.2(8) . .
O22 W3 O16 87.6(6) . .
O18 W3 O16 87.0(6) . .
O27 W3 O11 157.6(9) . .
O13 W3 O11 65.9(9) . .
O22 W3 O11 95.1(8) . .
O18 W3 O11 64.0(8) . .
O16 W3 O11 94.2(10) . .
O27 W3 O14 157.7(9) . .
O13 W3 O14 96.3(8) . .
O22 W3 O14 63.4(7) . .
O18 W3 O14 95.0(8) . .
O16 W3 O14 63.8(8) . .
O11 W3 O14 44.5(9) . .
O26 W4 O21 102.0(9) . .
O26 W4 O22 101.8(7) . .
O21 W4 O22 88.7(8) . .
O26 W4 O20 99.7(8) . .
O21 W4 O20 88.3(7) . .
O22 W4 O20 158.5(8) . .
O26 W4 O23 99.0(8) . .
O21 W4 O23 158.9(8) . .
O22 W4 O23 87.1(6) . .
O20 W4 O23 88.1(7) . .
O26 W4 O9 158.8(9) . .
O21 W4 O9 65.1(9) . .
O22 W4 O9 94.9(8) . .
O20 W4 O9 64.5(8) . .
O23 W4 O9 94.7(8) . .
O26 W4 O14 156.0(9) . .
O21 W4 O14 96.0(9) . .
O22 W4 O14 62.7(7) . .
O20 W4 O14 96.5(8) . .
O23 W4 O14 63.8(7) . .
O9 W4 O14 45.0(8) . .
O29 W5 O17 99.1(9) . .
O29 W5 O15 100.7(9) . 2_655
O17 W5 O15 90.1(7) . 2_655
O29 W5 O19 102.1(8) . .
O17 W5 O19 158.8(10) . .
O15 W5 O19 86.8(7) 2_655 .
O29 W5 O21 102.0(9) . .
O17 W5 O21 88.1(9) . .
O15 W5 O21 157.1(10) 2_655 .
O19 W5 O21 86.7(7) . .
O29 W5 O9 157.2(8) . .
O17 W5 O9 96.0(10) . .
O15 W5 O9 96.2(9) 2_655 .
O19 W5 O9 63.6(8) . .
O21 W5 O9 61.4(8) . .
O29 W5 O10 154.4(9) . 2_655
O17 W5 O10 64.3(8) . 2_655
O15 W5 O10 62.1(9) 2_655 2_655
O19 W5 O10 96.0(9) . 2_655
O21 W5 O10 96.9(10) . 2_655
O9 W5 O10 48.4(9) . 2_655
O25 W6 O24 103.0(8) . .
O25 W6 O12 99.5(8) . .
O24 W6 O12 89.8(8) . .
O25 W6 O17 100.1(8) . 2_655
O24 W6 O17 156.9(9) . 2_655
O12 W6 O17 86.5(7) . 2_655
O25 W6 O13 101.6(8) . 2_655
O24 W6 O13 87.3(7) . 2_655
O12 W6 O13 158.8(8) . 2_655
O17 W6 O13 88.0(8) 2_655 2_655
O25 W6 O10 155.5(9) . .
O24 W6 O10 93.5(9) . .
O12 W6 O10 62.0(9) . .
O17 W6 O10 64.7(8) 2_655 .
O13 W6 O10 97.2(9) 2_655 .
O25 W6 O11 157.0(8) . 2_655
O24 W6 O11 62.2(8) . 2_655
O12 W6 O11 98.0(8) . 2_655
O17 W6 O11 95.7(9) 2_655 2_655
O13 W6 O11 62.2(8) 2_655 2_655
O10 W6 O11 47.5(9) . 2_655
Sr1 O1W H20A 109.5 . .
Sr1 O1W H20B 109.0 . .
H20A O1W H20B 109.5 . .
C3 O1 H1A 109.5 . .
Sr1 O2W H21A 110.3 . .
Sr1 O2W H21B 107.8 . .
H21A O2W H21B 109.5 . .
Sr1 O3W H22A 108.7 . .
Sr1 O3W H22B 108.8 . .
H22A O3W H22B 109.5 . .
C1 O4 Sr2' 99.1(13) . .
C1 O4 Sr2 87.2(13) . .
Sr2' O4 Sr2 14.1(3) . .
C1 O4 Sr2' 76.8(13) . 2_534
Sr2' O4 Sr2' 26.4(5) . 2_534
Sr2 O4 Sr2' 12.3(2) . 2_534
C1 O5 Sr2' 112.0(15) . 2_534
C1 O5 Sr2 100.1(14) . .
Sr2' O5 Sr2 15.2(3) 2_534 .
C1 O5 Sr2' 90.1(13) . .
Sr2' O5 Sr2' 27.6(5) 2_534 .
Sr2 O5 Sr2' 12.4(2) . .
Sr1 O5W H24B 110.1 . .
Sr1 O5W H24C 109.2 . .
H24B O5W H24C 109.5 . .
Sr2' O6W Sr1 109.5(6) 2_534 2_534
Sr2' O6W Sr2 14.3(3) 2_534 .
Sr1 O6W Sr2 122.4(6) 2_534 .
Sr2' O6W Sr2' 26.3(5) 2_534 .
Sr1 O6W Sr2' 133.0(6) 2_534 .
Sr2 O6W Sr2' 12.1(2) . .
Sr2' O6W H26A 120.3 2_534 .
Sr1 O6W H26A 54.7 2_534 .
Sr2 O6W H26A 120.9 . .
Sr2' O6W H26A 119.7 . .
Sr2' O6W H26B 120.0 2_534 .
Sr1 O6W H26B 95.7 2_534 .
Sr2 O6W H26B 120.1 . .
Sr2' O6W H26B 118.6 . .
H26A O6W H26B 118.8 . .
C11 O7 Sr1 134.8(14) . .
C2 O8 Sr1 131.6(14) 2_524 .
Si1 O9 O14 54.6(10) . .
Si1 O9 W4 125.9(14) . .
O14 O9 W4 71.3(11) . .
Si1 O9 W2 120.0(11) . .
O14 O9 W2 133.7(15) . .
W4 O9 W2 96.9(9) . .
Si1 O9 W5 117.9(13) . .
O14 O9 W5 131.4(13) . .
W4 O9 W5 95.7(8) . .
W2 O9 W5 93.4(9) . .
Si1 O10 O14 55.3(11) . .
Si1 O10 W1 124.2(12) . .
O14 O10 W1 68.9(11) . .
Si1 O10 W6 121.1(14) . .
O14 O10 W6 134.0(14) . .
W1 O10 W6 96.7(10) . .
Si1 O10 W5 118.5(13) . 2_655
O14 O10 W5 129.8(14) . 2_655
W1 O10 W5 95.7(10) . 2_655
W6 O10 W5 93.8(8) . 2_655
Si1 O11 O14 55.4(11) . .
Si1 O11 W3 125.4(16) . .
O14 O11 W3 70.0(11) . .
Si1 O11 W2 120.8(11) . 2_655
O14 O11 W2 133.4(17) . 2_655
W3 O11 W2 96.9(9) . 2_655
Si1 O11 W6 118.2(15) . 2_655
O14 O11 W6 131.2(14) . 2_655
W3 O11 W6 94.9(8) . 2_655
W2 O11 W6 93.3(10) 2_655 2_655
W1 O12 W6 137.1(12) . .
W3 O13 W6 136.6(10) . 2_655
Si1 O14 O10 56.8(11) . .
Si1 O14 O11 57.1(11) . .
O10 O14 O11 93.4(15) . .
Si1 O14 O9 57.4(11) . .
O10 O14 O9 91.7(15) . .
O11 O14 O9 94.8(17) . .
Si1 O14 W1 122.8(10) . .
O10 O14 W1 66.0(11) . .
O11 O14 W1 130.5(15) . .
O9 O14 W1 128.4(13) . .
Si1 O14 W3 122.7(12) . .
O10 O14 W3 132.6(14) . .
O11 O14 W3 65.5(10) . .
O9 O14 W3 130.0(13) . .
W1 O14 W3 95.1(8) . .
Si1 O14 W4 121.0(12) . .
O10 O14 W4 128.9(14) . .
O11 O14 W4 130.4(13) . .
O9 O14 W4 63.6(10) . .
W1 O14 W4 94.1(8) . .
W3 O14 W4 93.8(7) . .
W5 O15 W1 136.7(12) 2_655 .
W1 O16 W3 135.8(10) . .
W5 O17 W6 137.0(9) . 2_655
W3 O18 W2 136.7(11) . 2_655
W2 O19 W5 138.2(12) . .
W2 O20 W4 135.7(11) . .
W4 O21 W5 137.6(11) . .
W3 O22 W4 139.9(9) . .
W1 O23 W4 136.0(10) . .
W2 O24 W6 141.1(10) . .
C3 C14 N2 111.3(18) . .
C3 C14 H14A 109.4 . .
N2 C14 H14A 109.4 . .
C3 C14 H14B 109.4 . .
N2 C14 H14B 109.4 . .
H14A C14 H14B 108.0 . .
C4 C13 C12 111.2(15) . .
C4 C13 H13A 109.4 . .
C12 C13 H13A 109.4 . .
C4 C13 H13B 109.4 . .
C12 C13 H13B 109.4 . .
H13A C13 H13B 108.0 . .
C7 C12 C13 110(2) . .
C7 C12 H12A 109.6 . .
C13 C12 H12A 109.6 . .
C7 C12 H12B 109.6 . .
C13 C12 H12B 109.6 . .
H12A C12 H12B 108.1 . .
O7 C11 O6 128(2) . .
O7 C11 C9 116(2) . .
O6 C11 C9 116(2) . .
N2 C10 C1 115.3(16) . .
N2 C10 H10A 108.5 . .
C1 C10 H10A 108.5 . .
N2 C10 H10B 108.5 . .
C1 C10 H10B 108.5 . .
H10A C10 H10B 107.5 . .
N1 C9 C11 110.9(18) . .
N1 C9 H9A 109.5 . .
C11 C9 H9A 109.5 . .
N1 C9 H9B 109.5 . .
C11 C9 H9B 109.5 . .
H9A C9 H9B 108.0 . .
C7 C8 C5 111.6(19) . .
C7 C8 H8A 109.3 . .
C5 C8 H8A 109.3 . .
C7 C8 H8B 109.3 . .
C5 C8 H8B 109.3 . .
H8A C8 H8B 108.0 . .
C8 C7 C12 108.5(19) . .
C8 C7 H7A 110.0 . .
C12 C7 H7A 110.0 . .
C8 C7 H7B 110.0 . .
C12 C7 H7B 110.0 . .
H7A C7 H7B 108.4 . .
N1 C6 C2 111.6(17) . .
N1 C6 H6A 109.3 . .
C2 C6 H6A 109.3 . .
N1 C6 H6B 109.3 . .
C2 C6 H6B 109.3 . .
H6A C6 H6B 108.0 . .
C4 C5 N2 115.6(18) . .
C4 C5 C8 108.4(19) . .
N2 C5 C8 108.6(15) . .
C4 C5 H5A 108.0 . .
N2 C5 H5A 108.0 . .
C8 C5 H5A 108.0 . .
C13 C4 C5 108.7(17) . .
C13 C4 N1 111.3(13) . .
C5 C4 N1 110.6(18) . .
C13 C4 H4A 108.7 . .
C5 C4 H4A 108.7 . .
N1 C4 H4A 108.7 . .
O2 C3 O1 123(3) . .
O2 C3 C14 126(2) . .
O1 C3 C14 112(2) . .
O3 C2 O8 123(2) . 2_524
O3 C2 C6 120(2) . .
O8 C2 C6 116.8(19) 2_524 .
O5 C1 O4 125(2) . .
O5 C1 C10 122(2) . .
O4 C1 C10 114(2) . .
O5 C1 Sr2 56.9(12) . .
O4 C1 Sr2 68.0(11) . .
C10 C1 Sr2 175.8(16) . .
O5 C1 Sr2' 46.5(12) . 2_534
O4 C1 Sr2' 79.3(12) . 2_534
C10 C1 Sr2' 163.5(16) . 2_534
Sr2 C1 Sr2' 12.9(2) . 2_534
O5 C1 Sr2' 67.5(13) . .
O4 C1 Sr2' 57.5(11) . .
C10 C1 Sr2' 170.6(15) . .
Sr2 C1 Sr2' 12.4(2) . .
Sr2' C1 Sr2' 25.4(4) 2_534 .
C6 N1 C9 110.7(14) . .
C6 N1 C4 117.9(15) . .
C9 N1 C4 106.9(15) . .
C10 N2 C14 113.8(15) . .
C10 N2 C5 117.2(18) . .
C14 N2 C5 109.4(15) . .
Sr1 O4W H30A 148.5 . .
Sr1 O4W H30B 57.0 . .
H30A O4W H30B 109.5 . .
Sr2' O7W Sr2 12.5(4) . .
Sr2' O7W Sr2' 20.6(6) . 2_534
Sr2 O7W Sr2' 8.1(2) . 2_534
Sr2' O7W H31A 119.0 . .
Sr2 O7W H31A 120.3 . .
Sr2' O7W H31A 120.2 2_534 .
Sr2' O7W H31B 119.5 . .
Sr2 O7W H31B 120.8 . .
Sr2' O7W H31B 120.8 2_534 .
H31A O7W H31B 118.8 . .
O7 Sr1 O5W 73.4(6) . .
O7 Sr1 O4W 126.0(6) . .
O5W Sr1 O4W 152.7(7) . .
O7 Sr1 O2W 75.7(7) . .
O5W Sr1 O2W 135.7(6) . .
O4W Sr1 O2W 71.5(7) . .
O7 Sr1 O1W 84.3(7) . .
O5W Sr1 O1W 73.5(8) . .
O4W Sr1 O1W 123.1(8) . .
O2W Sr1 O1W 72.5(7) . .
O7 Sr1 O3W 158.6(6) . .
O5W Sr1 O3W 96.2(6) . .
O4W Sr1 O3W 71.0(6) . .
O2W Sr1 O3W 101.4(8) . .
O1W Sr1 O3W 74.7(8) . .
O7 Sr1 O8 117.0(5) . .
O5W Sr1 O8 75.7(6) . .
O4W Sr1 O8 77.9(6) . .
O2W Sr1 O8 147.9(6) . .
O1W Sr1 O8 134.9(6) . .
O3W Sr1 O8 76.9(6) . .
O7 Sr1 O6W 67.5(5) . 2_534
O5W Sr1 O6W 110.5(5) . 2_534
O4W Sr1 O6W 68.1(5) . 2_534
O2W Sr1 O6W 85.4(6) . 2_534
O1W Sr1 O6W 147.9(7) . 2_534
O3W Sr1 O6W 133.8(6) . 2_534
O8 Sr1 O6W 74.4(5) . 2_534
O7 Sr1 Sr2' 59.6(4) . .
O5W Sr1 Sr2' 128.7(4) . .
O4W Sr1 Sr2' 66.4(5) . .
O2W Sr1 Sr2' 51.4(6) . .
O1W Sr1 Sr2' 117.6(6) . .
O3W Sr1 Sr2' 134.9(5) . .
O8 Sr1 Sr2' 107.3(3) . .
O6W Sr1 Sr2' 34.3(4) 2_534 .
O7 Sr1 H30B 126.7 . .
O5W Sr1 H30B 159.5 . .
O4W Sr1 H30B 21.5 . .
O2W Sr1 H30B 57.1 . .
O1W Sr1 H30B 101.9 . .
O3W Sr1 H30B 63.4 . .
O8 Sr1 H30B 95.7 . .
O6W Sr1 H30B 84.3 2_534 .
Sr2' Sr1 H30B 71.5 . .
O14 Si1 O14 180.0(19) 2_655 .
O14 Si1 O10 112.1(12) 2_655 .
O14 Si1 O10 67.9(12) . .
O14 Si1 O10 67.9(12) 2_655 2_655
O14 Si1 O10 112.1(12) . 2_655
O10 Si1 O10 180(2) . 2_655
O14 Si1 O11 67.4(13) 2_655 2_655
O14 Si1 O11 112.6(13) . 2_655
O10 Si1 O11 73.2(14) . 2_655
O10 Si1 O11 106.8(14) 2_655 2_655
O14 Si1 O11 112.6(13) 2_655 .
O14 Si1 O11 67.4(13) . .
O10 Si1 O11 106.8(14) . .
O10 Si1 O11 73.2(14) 2_655 .
O11 Si1 O11 180(2) 2_655 .
O14 Si1 O9 112.0(12) 2_655 .
O14 Si1 O9 68.0(12) . .
O10 Si1 O9 104.8(13) . .
O10 Si1 O9 75.2(13) 2_655 .
O11 Si1 O9 71.9(11) 2_655 .
O11 Si1 O9 108.1(11) . .
O14 Si1 O9 68.0(12) 2_655 2_655
O14 Si1 O9 112.0(12) . 2_655
O10 Si1 O9 75.2(13) . 2_655
O10 Si1 O9 104.8(13) 2_655 2_655
O11 Si1 O9 108.1(11) 2_655 2_655
O11 Si1 O9 71.9(11) . 2_655
O9 Si1 O9 180(2) . 2_655
Sr2' Sr2 Sr2' 180(3) . 2_534
Sr2' Sr2 O7W 141.5(11) . 2_534
Sr2' Sr2 O7W 38.5(11) 2_534 2_534
Sr2' Sr2 O7W 38.5(11) . .
Sr2' Sr2 O7W 141.5(11) 2_534 .
O7W Sr2 O7W 180.000(3) 2_534 .
Sr2' Sr2 O5 113.8(10) . .
Sr2' Sr2 O5 66.2(10) 2_534 .
O7W Sr2 O5 88.6(7) 2_534 .
O7W Sr2 O5 91.4(7) . .
Sr2' Sr2 O5 66.2(10) . 2_534
Sr2' Sr2 O5 113.8(10) 2_534 2_534
O7W Sr2 O5 91.4(7) 2_534 2_534
O7W Sr2 O5 88.6(7) . 2_534
O5 Sr2 O5 180.000(3) . 2_534
Sr2' Sr2 O6W 69.9(10) . 2_534
Sr2' Sr2 O6W 110.1(10) 2_534 2_534
O7W Sr2 O6W 76.4(7) 2_534 2_534
O7W Sr2 O6W 103.6(7) . 2_534
O5 Sr2 O6W 98.4(5) . 2_534
O5 Sr2 O6W 81.6(5) 2_534 2_534
Sr2' Sr2 O6W 110.1(10) . .
Sr2' Sr2 O6W 69.9(10) 2_534 .
O7W Sr2 O6W 103.6(7) 2_534 .
O7W Sr2 O6W 76.4(7) . .
O5 Sr2 O6W 81.6(5) . .
O5 Sr2 O6W 98.4(5) 2_534 .
O6W Sr2 O6W 180.0(6) 2_534 .
Sr2' Sr2 O4 73.5(9) . .
Sr2' Sr2 O4 106.5(9) 2_534 .
O7W Sr2 O4 105.4(7) 2_534 .
O7W Sr2 O4 74.6(7) . .
O5 Sr2 O4 47.8(5) . .
O5 Sr2 O4 132.2(5) 2_534 .
O6W Sr2 O4 60.5(5) 2_534 .
O6W Sr2 O4 119.5(5) . .
Sr2' Sr2 O4 106.5(9) . 2_534
Sr2' Sr2 O4 73.5(9) 2_534 2_534
O7W Sr2 O4 74.6(7) 2_534 2_534
O7W Sr2 O4 105.4(7) . 2_534
O5 Sr2 O4 132.2(5) . 2_534
O5 Sr2 O4 47.8(5) 2_534 2_534
O6W Sr2 O4 119.5(5) 2_534 2_534
O6W Sr2 O4 60.5(5) . 2_534
O4 Sr2 O4 180.000(2) . 2_534
Sr2' Sr2 C1 94.9(10) . .
Sr2' Sr2 C1 85.1(10) 2_534 .
O7W Sr2 C1 96.6(7) 2_534 .
O7W Sr2 C1 83.4(7) . .
O5 Sr2 C1 23.0(5) . .
O5 Sr2 C1 157.0(5) 2_534 .
O6W Sr2 C1 79.4(5) 2_534 .
O6W Sr2 C1 100.6(5) . .
O4 Sr2 C1 24.8(5) . .
O4 Sr2 C1 155.2(5) 2_534 .
Sr2' Sr2 C1 85.1(10) . 2_534
Sr2' Sr2 C1 94.9(10) 2_534 2_534
O7W Sr2 C1 83.4(7) 2_534 2_534
O7W Sr2 C1 96.6(7) . 2_534
O5 Sr2 C1 157.0(5) . 2_534
O5 Sr2 C1 23.0(5) 2_534 2_534
O6W Sr2 C1 100.6(5) 2_534 2_534
O6W Sr2 C1 79.4(5) . 2_534
O4 Sr2 C1 155.2(5) . 2_534
O4 Sr2 C1 24.8(5) 2_534 2_534
C1 Sr2 C1 180.0(5) . 2_534
Sr2 Sr2' Sr2' 0.0(13) . 2_534
Sr2 Sr2' O7W 129.0(14) . .
Sr2' Sr2' O7W 129.0(14) 2_534 .
Sr2 Sr2' O5 98.6(11) . 2_534
Sr2' Sr2' O5 98.6(11) 2_534 2_534
O7W Sr2' O5 107.4(9) . 2_534
Sr2 Sr2' O6W 95.9(11) . 2_534
Sr2' Sr2' O6W 95.9(11) 2_534 2_534
O7W Sr2' O6W 127.1(10) . 2_534
O5 Sr2' O6W 88.7(6) 2_534 2_534
Sr2 Sr2' O4 92.4(9) . .
Sr2' Sr2' O4 92.4(9) 2_534 .
O7W Sr2' O4 85.2(9) . .
O5 Sr2' O4 151.4(7) 2_534 .
O6W Sr2' O4 63.9(5) 2_534 .
Sr2 Sr2' O5 53.9(9) . .
Sr2' Sr2' O5 53.9(9) 2_534 .
O7W Sr2' O5 92.9(9) . .
O5 Sr2' O5 152.4(5) 2_534 .
O6W Sr2' O5 93.8(6) 2_534 .
O4 Sr2' O5 45.8(5) . .
Sr2 Sr2' C1 82.0(10) . 2_534
Sr2' Sr2' C1 82.0(10) 2_534 2_534
O7W Sr2' C1 108.3(10) . 2_534
O5 Sr2' C1 21.5(5) 2_534 2_534
O6W Sr2' C1 103.9(6) 2_534 2_534
O4 Sr2' C1 166.1(7) . 2_534
O5 Sr2' C1 134.0(6) . 2_534
Sr2 Sr2' O6W 57.8(9) . .
Sr2' Sr2' O6W 57.8(9) 2_534 .
O7W Sr2' O6W 76.6(8) . .
O5 Sr2' O6W 94.9(6) 2_534 .
O6W Sr2' O6W 153.7(5) 2_534 .
O4 Sr2' O6W 113.1(5) . .
O5 Sr2' O6W 71.3(5) . .
C1 Sr2' O6W 74.6(6) 2_534 .
Sr2 Sr2' O4 61.2(9) . 2_534
Sr2' Sr2' O4 61.2(9) 2_534 2_534
O7W Sr2' O4 110.7(9) . 2_534
O5 Sr2' O4 45.2(5) 2_534 2_534
O6W Sr2' O4 115.6(6) 2_534 2_534
O4 Sr2' O4 153.6(5) . 2_534
O5 Sr2' O4 110.5(5) . 2_534
C1 Sr2' O4 24.0(5) 2_534 2_534
O6W Sr2' O4 54.4(5) . 2_534
Sr2 Sr2' O7W 30.4(9) . 2_534
Sr2' Sr2' O7W 30.4(9) 2_534 2_534
O7W Sr2' O7W 159.4(6) . 2_534
O5 Sr2' O7W 82.7(7) 2_534 2_534
O6W Sr2' O7W 69.7(7) 2_534 2_534
O4 Sr2' O7W 94.2(7) . 2_534
O5 Sr2' O7W 72.6(7) . 2_534
C1 Sr2' O7W 74.5(7) 2_534 2_534
O6W Sr2' O7W 84.8(6) . 2_534
O4 Sr2' O7W 63.4(6) 2_534 2_534
Sr2 Sr2' C1 72.7(9) . .
Sr2' Sr2' C1 72.7(9) 2_534 .
O7W Sr2' C1 88.3(9) . .
O5 Sr2' C1 164.0(8) 2_534 .
O6W Sr2' C1 79.2(6) 2_534 .
O4 Sr2' C1 23.4(5) . .
O5 Sr2' C1 22.4(5) . .
C1 Sr2' C1 154.6(4) 2_534 .
O6W Sr2' C1 91.5(6) . .
O4 Sr2' C1 132.3(6) 2_534 .
O7W Sr2' C1 83.4(7) 2_534 .
Sr2 Sr2' H21B 163.5 . .
Sr2' Sr2' H21B 163.5 2_534 .
O7W Sr2' H21B 63.5 . .
O5 Sr2' H21B 65.6 2_534 .
O6W Sr2' H21B 80.0 2_534 .
O4 Sr2' H21B 99.9 . .
O5 Sr2' H21B 141.9 . .
C1 Sr2' H21B 83.5 2_534 .
O6W Sr2' H21B 125.1 . .
O4 Sr2' H21B 106.0 2_534 .
O7W Sr2' H21B 136.4 2_534 .
C1 Sr2' H21B 121.5 . .
Sr2 Sr2' H31A 129.5 . .
Sr2' Sr2' H31A 129.5 2_534 .
O7W Sr2' H31A 19.0 . .
O5 Sr2' H31A 89.3 2_534 .
O6W Sr2' H31A 134.3 2_534 .
O4 Sr2' H31A 103.9 . .
O5 Sr2' H31A 108.0 . .
C1 Sr2' H31A 89.4 2_534 .
O6W Sr2' H31A 72.0 . .
O4 Sr2' H31A 94.1 2_534 .
O7W Sr2' H31A 154.7 2_534 .
C1 Sr2' H31A 106.6 . .
H21B Sr2' H31A 57.9 . .
Sr2 Sr2' H31B 129.6 . .
Sr2' Sr2' H31B 129.6 2_534 .
O7W Sr2' H31B 18.8 . .
O5 Sr2' H31B 122.0 2_534 .
O6W Sr2' H31B 112.2 2_534 .
O4 Sr2' H31B 66.7 . .
O5 Sr2' H31B 82.3 . .
C1 Sr2' H31B 126.5 2_534 .
O6W Sr2' H31B 87.9 . .
O4 Sr2' H31B 129.1 2_534 .
O7W Sr2' H31B 154.8 2_534 .
C1 Sr2' H31B 72.7 . .
H21B Sr2' H31B 66.1 . .
H31A Sr2' H31B 37.2 . .

loop_
_geom_bond_atom_site_label_1
_geom_bond_atom_site_label_2
_geom_bond_distance
_geom_bond_site_symmetry_2
W1 O28 1.660(16) .
W1 O12 1.864(15) .
W1 O23 1.876(15) .
W1 O16 1.888(14) .
W1 O15 1.907(13) .
W1 O10 2.32(3) .
W1 O14 2.37(2) .
W2 O30 1.674(14) .
W2 O24 1.860(15) .
W2 O19 1.867(17) .
W2 O20 1.900(17) .
W2 O18 1.931(15) 2_655
W2 O9 2.40(2) .
W2 O11 2.40(2) 2_655
W3 O27 1.682(14) .
W3 O13 1.841(19) .
W3 O22 1.879(14) .
W3 O18 1.884(14) .
W3 O16 1.920(15) .
W3 O11 2.33(3) .
W3 O14 2.41(2) .
W4 O26 1.697(14) .
W4 O21 1.85(2) .
W4 O22 1.885(15) .
W4 O20 1.905(16) .
W4 O23 1.920(17) .
W4 O9 2.30(2) .
W4 O14 2.44(2) .
W5 O29 1.682(15) .
W5 O17 1.865(15) .
W5 O15 1.900(16) 2_655
W5 O19 1.904(18) .
W5 O21 1.920(19) .
W5 O9 2.44(3) .
W5 O10 2.45(2) 2_655
W6 O25 1.652(15) .
W6 O24 1.878(14) .
W6 O12 1.919(17) .
W6 O17 1.932(15) 2_655
W6 O13 1.944(18) 2_655
W6 O10 2.39(2) .
W6 O11 2.44(3) 2_655
O1W Sr1 2.620(18) .
O1W H20A 0.9599 .
O1W H20B 0.9599 .
O1 C3 1.35(3) .
O1 H1A 0.8200 .
O2W Sr1 2.63(2) .
O2W H21A 0.9601 .
O2W H21B 0.9604 .
O2 C3 1.22(3) .
O3 C2 1.23(2) .
O3W Sr1 2.639(17) .
O3W H22A 0.9600 .
O3W H22B 0.9602 .
O4 C1 1.28(2) .
O4 Sr2' 2.711(18) .
O4 Sr2 2.824(16) .
O4 Sr2' 3.090(19) 2_534
O5 C1 1.21(2) .
O5 Sr2' 2.40(2) 2_534
O5 Sr2 2.588(18) .
O5 Sr2' 2.93(2) .
O5W Sr1 2.539(16) .
O5W H24B 0.9601 .
O5W H24C 0.9601 .
O6 C11 1.26(3) .
O6W Sr2' 2.62(2) 2_534
O6W Sr1 2.742(14) 2_534
O6W Sr2 2.775(16) .
O6W Sr2' 3.079(19) .
O6W H26A 0.9600 .
O6W H26B 0.9600 .
O7 C11 1.24(3) .
O7 Sr1 2.532(15) .
O8 C2 1.25(3) 2_524
O8 Sr1 2.650(16) .
O9 Si1 1.65(2) .
O9 O14 1.82(3) .
O10 Si1 1.63(3) .
O10 O14 1.80(3) .
O10 W5 2.45(2) 2_655
O11 Si1 1.63(2) .
O11 O14 1.79(4) .
O11 W2 2.40(2) 2_655
O11 W6 2.44(3) 2_655
O13 W6 1.944(18) 2_655
O14 Si1 1.60(2) .
O15 W5 1.900(16) 2_655
O17 W6 1.932(15) 2_655
O18 W2 1.931(15) 2_655
C14 C3 1.42(3) .
C14 N2 1.51(3) .
C14 H14A 0.9700 .
C14 H14B 0.9700 .
C13 C4 1.50(3) .
C13 C12 1.53(3) .
C13 H13A 0.9700 .
C13 H13B 0.9700 .
C12 C7 1.53(3) .
C12 H12A 0.9700 .
C12 H12B 0.9700 .
C11 C9 1.55(3) .
C10 N2 1.51(2) .
C10 C1 1.49(3) .
C10 H10A 0.9700 .
C10 H10B 0.9700 .
C9 N1 1.51(2) .
C9 H9A 0.9700 .
C9 H9B 0.9700 .
C8 C7 1.50(3) .
C8 C5 1.59(3) .
C8 H8A 0.9700 .
C8 H8B 0.9700 .
C7 H7A 0.9700 .
C7 H7B 0.9700 .
C6 N1 1.49(3) .
C6 C2 1.51(3) .
C6 H6A 0.9700 .
C6 H6B 0.9700 .
C5 C4 1.54(3) .
C5 N2 1.53(3) .
C5 H5A 0.9800 .
C4 N1 1.55(2) .
C4 H4A 0.9800 .
C2 O8 1.25(3) 2_524
C1 Sr2 3.04(2) .
C1 Sr2' 3.06(2) 2_534
C1 Sr2' 3.18(2) .
N3 N3' 1.59(7) .
O4W Sr1 2.571(15) .
O4W H30A 0.9598 .
O4W H30B 0.9600 .
O7W Sr2' 1.98(3) .
O7W Sr2 2.47(3) .
O7W Sr2' 3.04(3) 2_534
O7W H31A 0.9599 .
O7W H31B 0.9601 .
Sr1 O6W 2.742(15) 2_534
Sr1 Sr2' 4.378(11) .
Sr1 H30B 2.2010 .
Si1 O14 1.60(2) 2_655
Si1 O10 1.63(3) 2_655
Si1 O11 1.63(2) 2_655
Si1 O9 1.65(2) 2_655
Sr2 Sr2' 0.687(12) .
Sr2 Sr2' 0.687(11) 2_534
Sr2 O7W 2.47(3) 2_534
Sr2 O5 2.588(18) 2_534
Sr2 O6W 2.775(16) 2_534
Sr2 O4 2.824(16) 2_534
Sr2 C1 3.04(2) 2_534
Sr2' Sr2' 1.37(2) 2_534
Sr2' O5 2.40(2) 2_534
Sr2' O6W 2.62(2) 2_534
Sr2' C1 3.06(2) 2_534
Sr2' O4 3.090(19) 2_534
Sr2' O7W 3.04(3) 2_534
Sr2' H21B 2.9859 .
Sr2' H31A 2.5849 .
Sr2' H31B 2.5905 .
